data_7220774
loop_
_publ_author_name
'Arcos-Ramos, Rafael'
'Rodriguez-Molina, Braulio'
'Ramirez-Montes, Pedro'
'Gonzalez-Rodriguez, Edgar'
'Ochoa, Maria'
'Santillan, Rosa'
'Farf\'an, Norberto'
'Garcia-Garibay, Miguel A'

_publ_section_title
;
 Crystalline arrays of molecular rotors with TIPS-trityl and
 phenolic-trityl stators using phenylene, 1,2-difluorophenylene and
 pyridine rotators
;
_journal_name_full 'RSC Adv.'
_journal_paper_doi 10.1039/C5RA07422C
_journal_year 2015
_chemical_compound_source 'synthesis as described'
_chemical_formula_moiety 'C48 H34 O2, 2(C3 H6 O)'
_chemical_formula_sum 'C54 H46 O4'
_chemical_formula_weight 758.91
_chemical_name_common
;
1,4-bis-(([3-hydroxy-diphenyl]-phenylmethyl)-ethynyl)-phenylene acetone solvate
;
_chemical_name_systematic
;
1,4-bis-(([3-hydroxy-diphenyl]-phenylmethyl)-ethynyl)-phenylene acetone solvate
;
_space_group_crystal_system triclinic
_space_group_IT_number 2
_space_group_name_Hall '-P 1'
_symmetry_space_group_name_Hall '-P 1'
_symmetry_space_group_name_H-M 'P -1'
_atom_sites_solution_hydrogens geom
_atom_sites_solution_primary direct
_atom_sites_solution_secondary difmap
_audit_conform_dict_location ftp://ftp.iucr.org/pub/cif_core.dic
_audit_conform_dict_name cif_core.dic
_audit_conform_dict_version 2.4
_audit_creation_date 2013-06-10
_audit_creation_method 'WinGX routine CIF_UPDATE'
_audit_update_record
;
2013-06-10 deposited with the CCDC.
2015-06-15 downloaded from the CCDC.
;
_cell_angle_alpha 79.9847(17)
_cell_angle_beta 74.7185(17)
_cell_angle_gamma 64.7483(19)
_cell_formula_units_Z 1
_cell_length_a 8.95120(29)
_cell_length_b 10.13470(40)
_cell_length_c 13.22790(50)
_cell_measurement_reflns_used 4030
_cell_measurement_temperature 293(2)
_cell_measurement_theta_max 27.485
_cell_measurement_theta_min 2.91
_cell_measurement_wavelength 0.71073
_cell_volume 1044.36(7)
_computing_cell_refinement 'HKL Scalepack (Otwinowski & Minor 1997)'
_computing_data_collection 'Collect (Nonius BV, 1997-2000)'
_computing_data_reduction 'HKL Denzo and Scalepack (Otwinowski & Minor 1997)'
_computing_molecular_graphics 'Ortep-3 for Windows (Farrugia, 1997)'
_computing_publication_material 'WinGX publication routines (Farrugia, 1999)'
_computing_structure_refinement 'SHELXL-97 (Sheldrick, 2008)'
_computing_structure_solution 'SIR2004 (Giacovazzo et al, 2004)'
_diffrn_ambient_temperature 293(2)
_diffrn_detector 'CCD plate'
_diffrn_detector_area_resol_mean 9
_diffrn_measured_fraction_theta_full 0.818
_diffrn_measured_fraction_theta_max 0.818
_diffrn_measurement_device '95mm CCD camera on \k-goniostat'
_diffrn_measurement_device_type KappaCCD
_diffrn_measurement_method 'CCD rotation images, thick slices'
_diffrn_orient_matrix_type 'by Nonius Collect from scalepack cell'
_diffrn_orient_matrix_UB_11 -0.106816
_diffrn_orient_matrix_UB_12 -0.165368E-1
_diffrn_orient_matrix_UB_13 0.217713E-1
_diffrn_orient_matrix_UB_21 0.480902E-1
_diffrn_orient_matrix_UB_22 -0.760013E-1
_diffrn_orient_matrix_UB_23 0.552574E-1
_diffrn_orient_matrix_UB_31 -0.475106E-1
_diffrn_orient_matrix_UB_32 0.768871E-1
_diffrn_orient_matrix_UB_33 0.514289E-1
_diffrn_radiation_monochromator graphite
_diffrn_radiation_probe x-ray
_diffrn_radiation_type MoK\a
_diffrn_radiation_wavelength 0.71073
_diffrn_reflns_av_R_equivalents 0.0675
_diffrn_reflns_av_unetI/netI 0.0959
_diffrn_reflns_limit_h_max 10
_diffrn_reflns_limit_h_min -10
_diffrn_reflns_limit_k_max 12
_diffrn_reflns_limit_k_min -13
_diffrn_reflns_limit_l_max 17
_diffrn_reflns_limit_l_min -17
_diffrn_reflns_number 7523
_diffrn_reflns_reduction_process
;
 Scaled and merged with Sortav
 R.H. Blessing, (1987) Cryst. Rev. 1, 3-58
 R.H. Blessing, (1989) J. Appl. Cryst. 22, 396-397
;
_diffrn_reflns_theta_full 29.15
_diffrn_reflns_theta_max 29.15
_diffrn_reflns_theta_min 3.31
_diffrn_source 'Enraf Nonius FR590'
_exptl_absorpt_coefficient_mu 0.075
_exptl_absorpt_correction_T_max 0.996
_exptl_absorpt_correction_T_min 0.97
_exptl_absorpt_correction_type multi-scan
_exptl_absorpt_process_details
;
        [c.f. r.h. blessing, acta cryst. (1995), a51, 33-38]
;
_exptl_crystal_colour colourless
_exptl_crystal_density_diffrn 1.207
_exptl_crystal_density_method 'not measured'
_exptl_crystal_description block
_exptl_crystal_F_000 402
_exptl_crystal_size_max 0.5
_exptl_crystal_size_mid 0.2
_exptl_crystal_size_min 0.15
_refine_diff_density_max 0.561
_refine_diff_density_min -0.347
_refine_diff_density_rms 0.045
_refine_ls_extinction_coef 0.16(4)
_refine_ls_extinction_expression Fc^*^=kFc[1+0.001xFc^2^\l^3^/sin(2\q)]^-1/4^
_refine_ls_extinction_method SHELXL
_refine_ls_goodness_of_fit_ref 1.042
_refine_ls_hydrogen_treatment mixed
_refine_ls_matrix_type full
_refine_ls_number_parameters 299
_refine_ls_number_reflns 4604
_refine_ls_number_restraints 2
_refine_ls_restrained_S_all 1.044
_refine_ls_R_factor_all 0.1387
_refine_ls_R_factor_gt 0.0826
_refine_ls_shift/su_max 0.004
_refine_ls_shift/su_mean 0
_refine_ls_structure_factor_coef Fsqd
_refine_ls_weighting_details 'calc w=1/[\s^2^(Fo^2^)+(0.1370P)^2^+0.1737P] where P=(Fo^2^+2Fc^2^)/3'
_refine_ls_weighting_scheme calc
_refine_ls_wR_factor_gt 0.2174
_refine_ls_wR_factor_ref 0.2512
_reflns_number_gt 2732
_reflns_number_total 4604
_reflns_threshold_expression >2\s(I)
_cod_data_source_file c5ra07422c2.cif
_cod_data_source_block san183a
_cod_original_cell_volume 1044.358(69)
_cod_database_code 7220774

loop_
_space_group_symop_operation_xyz
'x, y, z'
'-x, -y, -z'

loop_
_atom_site_label
_atom_site_type_symbol
_atom_site_fract_x
_atom_site_fract_y
_atom_site_fract_z
_atom_site_U_iso_or_equiv
_atom_site_adp_type
_atom_site_occupancy
_atom_site_symmetry_multiplicity
_atom_site_calc_flag
_atom_site_refinement_flags
_atom_site_disorder_assembly
_atom_site_disorder_group
C1 C 0.1229(3) 0.0421(2) 0.77434(17) 0.0417(5) Uani 1 1 d . . .
C2 C 0.0962(3) 0.1616(2) 0.83665(18) 0.0461(6) Uani 1 1 d . . .
C3 C 0.0698(3) 0.2602(3) 0.88610(19) 0.0482(6) Uani 1 1 d . . .
C4 C 0.0358(3) 0.3807(2) 0.94431(17) 0.0429(6) Uani 1 1 d . . .
C5 C -0.1180(3) 0.4413(3) 1.01389(19) 0.0484(6) Uani 1 1 d . . .
C6 C 0.1539(3) 0.4419(3) 0.9309(2) 0.0504(6) Uani 1 1 d . . .
C7 C -0.0510(3) 0.0336(2) 0.79129(17) 0.0442(6) Uani 1 1 d . . .
C8 C -0.0798(4) -0.0897(3) 0.8317(2) 0.0589(7) Uani 1 1 d . . .
H8 H 0.0083 -0.1742 0.8497 0.071 Uiso 1 1 calc R . .
C9 C -0.2387(4) -0.0897(4) 0.8459(3) 0.0749(9) Uani 1 1 d . . .
H9 H -0.2561 -0.174 0.8737 0.09 Uiso 1 1 calc R . .
C10 C -0.3704(4) 0.0330(4) 0.8195(2) 0.0732(9) Uani 1 1 d . B .
H10 H -0.4766 0.0321 0.8289 0.088 Uiso 1 1 calc R . .
C12 C -0.1855(3) 0.1579(3) 0.7654(2) 0.0562(7) Uani 1 1 d . B .
H12 H -0.1689 0.2428 0.7385 0.067 Uiso 1 1 calc R . .
C13 C 0.1861(3) 0.0799(2) 0.65671(17) 0.0434(6) Uani 1 1 d . . .
C14 C 0.2859(3) 0.1596(3) 0.6271(2) 0.0517(6) Uani 1 1 d . C .
H14 H 0.3108 0.1949 0.6781 0.062 Uiso 1 1 calc R . .
C16 C 0.3144(4) 0.1359(3) 0.4444(2) 0.0667(8) Uani 1 1 d . C .
H16 H 0.3565 0.1552 0.3738 0.08 Uiso 1 1 calc R . .
C17 C 0.2167(4) 0.0558(4) 0.4733(2) 0.0690(8) Uani 1 1 d . . .
H17 H 0.1941 0.0195 0.4218 0.083 Uiso 1 1 calc R . .
C18 C 0.1515(3) 0.0285(3) 0.5783(2) 0.0560(7) Uani 1 1 d . . .
H18 H 0.0842 -0.0246 0.5965 0.067 Uiso 1 1 calc R . .
C19 C 0.2581(3) -0.1024(2) 0.81148(18) 0.0437(6) Uani 1 1 d . . .
C20 C 0.3425(4) -0.2182(3) 0.7475(2) 0.0601(7) Uani 1 1 d . A .
H20 H 0.3162 -0.2089 0.6824 0.072 Uiso 1 1 calc R . .
C22 C 0.5074(4) -0.3636(3) 0.8733(3) 0.0676(8) Uani 1 1 d . A .
H22 H 0.5919 -0.4495 0.8935 0.081 Uiso 1 1 calc R . .
C23 C 0.4231(4) -0.2513(3) 0.9380(2) 0.0684(8) Uani 1 1 d . . .
H23 H 0.4498 -0.2617 1.003 0.082 Uiso 1 1 calc R . .
C24 C 0.2983(3) -0.1218(3) 0.9082(2) 0.0555(7) Uani 1 1 d . . .
H24 H 0.2411 -0.0474 0.954 0.067 Uiso 1 1 calc R . .
O1A O 0.5415(9) -0.4602(5) 0.7129(5) 0.109(3) Uani 0.478(8) 1 d P A 1
O1B O -0.4682(8) 0.2688(8) 0.7531(8) 0.096(4) Uani 0.321(8) 1 d P B 2
O1C O 0.4378(14) 0.2721(11) 0.4980(10) 0.083(5) Uani 0.201(9) 1 d P C 3
C11 C 0.4654(4) -0.3476(3) 0.7786(2) 0.0686(8) Uani 1 1 d . . .
C21 C -0.3439(4) 0.1575(4) 0.7788(2) 0.0673(8) Uani 1 1 d . . .
C15 C 0.3487(3) 0.1868(3) 0.5214(2) 0.0641(8) Uani 1 1 d . . .
O2 O 0.3138(10) 0.4929(9) 0.6464(6) 0.236(3) Uani 1 1 d D . .
C27 C 0.0322(14) 0.5664(9) 0.6677(7) 0.214(4) Uani 1 1 d D . .
H27A H 0.0468 0.4702 0.6995 0.321 Uiso 1 1 calc R . .
H27B H -0.0498 0.5982 0.6247 0.321 Uiso 1 1 calc R . .
H27C H -0.0062 0.633 0.7215 0.321 Uiso 1 1 calc R . .
C26 C 0.1933(14) 0.5630(6) 0.6027(8) 0.167(3) Uani 1 1 d D . .
C25 C 0.1986(15) 0.6123(9) 0.4954(8) 0.294(8) Uani 1 1 d D . .
H25A H 0.3124 0.598 0.4605 0.441 Uiso 1 1 calc R . .
H25B H 0.1264 0.7144 0.4898 0.441 Uiso 1 1 calc R . .
H25C H 0.1606 0.558 0.463 0.441 Uiso 1 1 calc R . .
HO1A H 0.4666 -0.4762 0.6918 0.17(6) Uiso 0.478(8) 1 d P A 1
H21 H -0.43 0.2373 0.7565 0.199 Uiso 0.522(8) 1 d P A 1
HO1B H -0.462 0.3617 0.7491 0.08(3) Uiso 0.321(8) 1 d P B 2
H11 H 0.5214 -0.4209 0.733 0.101 Uiso 0.679(8) 1 d P B 2
HO1C H 0.3819 0.3452 0.5311 0.09(6) Uiso 0.201(9) 1 d P C 3
H15 H 0.4195 0.2366 0.5013 0.11 Uiso 0.799(9) 1 d P C 3
H5 H -0.200(4) 0.406(3) 1.020(2) 0.059(7) Uiso 1 1 d . . .
H6 H 0.254(4) 0.406(3) 0.887(2) 0.066(8) Uiso 1 1 d . . .

loop_
_atom_site_aniso_label
_atom_site_aniso_U_11
_atom_site_aniso_U_22
_atom_site_aniso_U_33
_atom_site_aniso_U_23
_atom_site_aniso_U_13
_atom_site_aniso_U_12
C1 0.0461(12) 0.0411(11) 0.0428(12) -0.0061(9) -0.0094(9) -0.0208(10)
C2 0.0519(13) 0.0453(12) 0.0469(13) -0.0043(10) -0.0116(10) -0.0238(11)
C3 0.0576(14) 0.0449(12) 0.0476(12) -0.0045(10) -0.0148(10) -0.0231(11)
C4 0.0528(13) 0.0387(11) 0.0415(11) -0.0038(9) -0.0160(10) -0.0184(10)
C5 0.0505(14) 0.0501(13) 0.0544(14) -0.0057(10) -0.0098(11) -0.0293(11)
C6 0.0451(13) 0.0507(13) 0.0565(14) -0.0130(11) -0.0040(11) -0.0209(11)
C7 0.0494(13) 0.0494(13) 0.0384(11) -0.0100(9) -0.0063(9) -0.0233(10)
C8 0.0675(17) 0.0620(16) 0.0610(16) 0.0044(12) -0.0217(13) -0.0373(14)
C9 0.081(2) 0.087(2) 0.079(2) 0.0119(17) -0.0224(16) -0.0577(19)
C10 0.0603(17) 0.107(2) 0.0671(18) -0.0060(17) -0.0091(14) -0.0494(18)
C12 0.0497(14) 0.0512(14) 0.0640(16) -0.0081(12) -0.0074(11) -0.0181(11)
C13 0.0419(12) 0.0386(11) 0.0453(12) -0.0034(9) -0.0095(9) -0.0118(9)
C14 0.0505(14) 0.0457(13) 0.0584(15) -0.0030(11) -0.0096(11) -0.0203(11)
C16 0.0574(16) 0.0728(18) 0.0496(15) 0.0052(13) -0.0040(12) -0.0151(14)
C17 0.0600(17) 0.094(2) 0.0466(15) -0.0098(14) -0.0125(12) -0.0227(16)
C18 0.0547(14) 0.0690(16) 0.0477(14) -0.0095(12) -0.0091(11) -0.0270(13)
C19 0.0462(12) 0.0465(12) 0.0446(12) -0.0034(9) -0.0082(10) -0.0251(10)
C20 0.0711(17) 0.0502(14) 0.0507(14) -0.0042(11) -0.0153(12) -0.0149(13)
C22 0.0568(16) 0.0603(17) 0.080(2) 0.0147(15) -0.0218(14) -0.0211(13)
C23 0.0762(19) 0.0735(19) 0.0673(18) 0.0127(15) -0.0353(15) -0.0359(16)
C24 0.0669(16) 0.0560(14) 0.0528(14) -0.0015(11) -0.0205(12) -0.0296(13)
O1A 0.121(5) 0.056(3) 0.099(4) -0.020(3) -0.015(3) 0.014(3)
O1B 0.044(4) 0.069(5) 0.167(9) -0.026(4) -0.015(4) -0.012(3)
O1C 0.078(8) 0.060(7) 0.097(9) -0.014(5) 0.032(6) -0.041(6)
C11 0.0702(18) 0.0511(15) 0.0668(18) -0.0029(13) -0.0033(14) -0.0147(13)
C21 0.0480(15) 0.0778(19) 0.0722(18) -0.0177(15) -0.0069(13) -0.0204(15)
C15 0.0544(15) 0.0509(15) 0.0714(18) 0.0065(13) 0.0007(13) -0.0188(12)
O2 0.246(7) 0.246(7) 0.250(7) -0.064(6) -0.103(6) -0.084(6)
C27 0.211(9) 0.160(7) 0.159(7) 0.035(5) -0.035(6) 0.011(6)
C26 0.211(8) 0.078(3) 0.206(8) -0.047(4) -0.117(7) 0.003(4)
C25 0.312(12) 0.161(7) 0.161(7) 0.044(6) 0.042(7) 0.063(7)

loop_
_atom_type_symbol
_atom_type_description
_atom_type_scat_dispersion_real
_atom_type_scat_dispersion_imag
_atom_type_scat_source
C C 0.0033 0.0016 'International Tables Vol C Tables 4.2.6.8 and 6.1.1.4'
H H 0 0 'International Tables Vol C Tables 4.2.6.8 and 6.1.1.4'
O O 0.0106 0.006 'International Tables Vol C Tables 4.2.6.8 and 6.1.1.4'
Cl Cl 0.1484 0.1585 'International Tables Vol C Tables 4.2.6.8 and 6.1.1.4'

loop_
_geom_angle_atom_site_label_1
_geom_angle_atom_site_label_2
_geom_angle_atom_site_label_3
_geom_angle
_geom_angle_site_symmetry_1
C2 C1 C19 109.24(17) .
C2 C1 C13 109.08(17) .
C19 C1 C13 109.23(17) .
C2 C1 C7 106.69(18) .
C19 C1 C7 112.38(17) .
C13 C1 C7 110.15(17) .
C3 C2 C1 177.9(2) .
C2 C3 C4 178.9(3) .
C5 C4 C6 118.4(2) .
C5 C4 C3 120.3(2) .
C6 C4 C3 121.3(2) .
C6 C5 C4 121.2(2) 2_567
C6 C5 H5 119.6(18) 2_567
C4 C5 H5 119.1(17) .
C5 C6 C4 120.4(2) 2_567
C5 C6 H6 118.6(19) 2_567
C4 C6 H6 121.0(19) .
C8 C7 C12 118.1(2) .
C8 C7 C1 123.6(2) .
C12 C7 C1 118.3(2) .
C7 C8 C9 120.7(3) .
C7 C8 H8 119.6 .
C9 C8 H8 119.6 .
C10 C9 C8 120.8(3) .
C10 C9 H9 119.6 .
C8 C9 H9 119.6 .
C9 C10 C21 119.3(3) .
C9 C10 H10 120.4 .
C21 C10 H10 120.4 .
C21 C12 C7 121.1(2) .
C21 C12 H12 119.4 .
C7 C12 H12 119.4 .
C14 C13 C18 118.4(2) .
C14 C13 C1 120.7(2) .
C18 C13 C1 120.8(2) .
C13 C14 C15 120.2(2) .
C13 C14 H14 119.9 .
C15 C14 H14 119.9 .
C15 C16 C17 118.8(3) .
C15 C16 H16 120.6 .
C17 C16 H16 120.6 .
C16 C17 C18 120.9(3) .
C16 C17 H17 119.6 .
C18 C17 H17 119.6 .
C17 C18 C13 120.5(3) .
C17 C18 H18 119.8 .
C13 C18 H18 119.8 .
C24 C19 C20 117.5(2) .
C24 C19 C1 122.2(2) .
C20 C19 C1 120.3(2) .
C19 C20 C11 121.2(2) .
C19 C20 H20 119.4 .
C11 C20 H20 119.4 .
C23 C22 C11 118.8(3) .
C23 C22 H22 120.6 .
C11 C22 H22 120.6 .
C22 C23 C24 121.1(3) .
C22 C23 H23 119.4 .
C24 C23 H23 119.4 .
C19 C24 C23 120.7(3) .
C19 C24 H24 119.6 .
C23 C24 H24 119.6 .
C11 O1A HO1A 111.2(5) .
C11 O1A H11 7.0(7) .
HO1A O1A H11 116.7(12) .
C21 O1B H21 8.1(12) .
C21 O1B HO1B 116.4(6) .
H21 O1B HO1B 115.2(13) .
C15 O1C HO1C 107.3(9) .
C15 O1C H15 13.5(9) .
HO1C O1C H15 120.7(17) .
C22 C11 O1A 120.9(4) .
C22 C11 C20 120.5(3) .
O1A C11 C20 118.6(4) .
C22 C11 H11 120.6(3) .
O1A C11 H11 3.5(4) .
C20 C11 H11 118.8(3) .
O1B C21 C10 117.7(4) .
O1B C21 C12 122.4(4) .
C10 C21 C12 119.9(3) .
O1B C21 H21 3.2(4) .
C10 C21 H21 119.1(3) .
C12 C21 H21 120.8(3) .
O1C C15 C16 121.7(6) .
O1C C15 C14 117.0(6) .
C16 C15 C14 121.2(3) .
O1C C15 H15 6.4(5) .
C16 C15 H15 118.3(3) .
C14 C15 H15 120.4(3) .
C26 C27 H27A 109.5 .
C26 C27 H27B 109.5 .
H27A C27 H27B 109.5 .
C26 C27 H27C 109.5 .
H27A C27 H27C 109.5 .
H27B C27 H27C 109.5 .
O2 C26 C25 128.0(12) .
O2 C26 C27 113.1(10) .
C25 C26 C27 117.7(8) .
C26 C25 H25A 109.5 .
C26 C25 H25B 109.5 .
H25A C25 H25B 109.5 .
C26 C25 H25C 109.5 .
H25A C25 H25C 109.5 .
H25B C25 H25C 109.5 .

loop_
_geom_bond_atom_site_label_1
_geom_bond_atom_site_label_2
_geom_bond_distance
_geom_bond_site_symmetry_2
C1 C2 1.483(3) .
C1 C19 1.549(3) .
C1 C13 1.550(3) .
C1 C7 1.550(3) .
C2 C3 1.195(3) .
C3 C4 1.436(3) .
C4 C5 1.388(3) .
C4 C6 1.398(3) .
C5 C6 1.375(3) 2_567
C5 H5 0.93(3) .
C6 C5 1.375(3) 2_567
C6 H6 0.89(3) .
C7 C8 1.373(3) .
C7 C12 1.388(3) .
C8 C9 1.384(4) .
C8 H8 0.93 .
C9 C10 1.368(5) .
C9 H9 0.93 .
C10 C21 1.376(4) .
C10 H10 0.93 .
C12 C21 1.383(4) .
C12 H12 0.93 .
C13 C14 1.387(3) .
C13 C18 1.392(3) .
C14 C15 1.389(4) .
C14 H14 0.93 .
C16 C15 1.372(4) .
C16 C17 1.375(4) .
C16 H16 0.93 .
C17 C18 1.387(4) .
C17 H17 0.93 .
C18 H18 0.93 .
C19 C24 1.378(3) .
C19 C20 1.384(3) .
C20 C11 1.385(4) .
C20 H20 0.93 .
C22 C23 1.364(5) .
C22 C11 1.366(4) .
C22 H22 0.93 .
C23 C24 1.388(4) .
C23 H23 0.93 .
C24 H24 0.93 .
O1A C11 1.375(6) .
O1A HO1A 0.872(9) .
O1A H11 0.461(6) .
O1B C21 1.273(7) .
O1B H21 0.361(7) .
O1B HO1B 0.959(7) .
O1C C15 1.358(10) .
O1C HO1C 0.820(11) .
O1C H15 0.446(10) .
C11 H11 0.919(3) .
C21 H21 0.916(3) .
C15 H15 0.930(3) .
O2 C26 1.239(8) .
C27 C26 1.460(12) .
C27 H27A 0.96 .
C27 H27B 0.96 .
C27 H27C 0.96 .
C26 C25 1.417(11) .
C25 H25A 0.96 .
C25 H25B 0.96 .
C25 H25C 0.96 .
